data_4320222
loop_
_publ_author_name
'Valery R. Polyakov'
'Marian Czerwinski'

_publ_section_title
;
 Hydrogen-Bonding in Ethanol Adducts to
 Bis(3-R-penta-2,4-dionato)Nickel(II) Species
;
_journal_name_full 'Inorganic Chemistry'
_journal_page_first 4798
_journal_page_last 4802
_journal_paper_doi 10.1021/ic991284v
_journal_volume 40
_journal_year 2001
_chemical_formula_sum 'C9 H17 Cl Ni O4'
_chemical_formula_weight 283.39
_chemical_name_common 'Compound 5'
_chemical_name_systematic
;
 ?
;
_space_group_IT_number 88
_symmetry_cell_setting tetragonal
_symmetry_Int_Tables_number 88
_symmetry_space_group_name_Hall '-I 4ad'
_symmetry_space_group_name_H-M 'I 41/a :2'
_atom_sites_solution_hydrogens geom
_atom_sites_solution_primary direct
_atom_sites_solution_secondary difmap
_audit_creation_method SHELXL
_cell_angle_alpha 90.00
_cell_angle_beta 90.00
_cell_angle_gamma 90.00
_cell_formula_units_Z 16
_cell_length_a 20.2493(4)
_cell_length_b 20.2493(4)
_cell_length_c 12.1006(5)
_cell_measurement_reflns_used 25
_cell_measurement_temperature 293(2)
_cell_measurement_theta_max 23
_cell_measurement_theta_min 19
_cell_volume 4961.7(2)
_computing_structure_refinement 'SHELXL-93 (Sheldrick, 1993)'
_computing_structure_solution 'SHELXS-86 (Sheldrick, 1990)'
_diffrn_ambient_temperature 293(2)
_diffrn_radiation_monochromator graphite
_diffrn_radiation_source 'fine-focus sealed tube'
_diffrn_radiation_type MoK\a
_diffrn_radiation_wavelength 0.71073
_diffrn_reflns_av_R_equivalents 0.0283
_diffrn_reflns_av_sigmaI/netI 1.7670
_diffrn_reflns_limit_h_max 0
_diffrn_reflns_limit_h_min -25
_diffrn_reflns_limit_k_max 25
_diffrn_reflns_limit_k_min 0
_diffrn_reflns_limit_l_max 0
_diffrn_reflns_limit_l_min -15
_diffrn_reflns_number 2667
_diffrn_reflns_theta_max 26.30
_diffrn_reflns_theta_min 2.81
_exptl_absorpt_coefficient_mu 1.771
_exptl_crystal_colour green
_exptl_crystal_density_diffrn 1.517
_exptl_crystal_F_000 2368
_exptl_crystal_size_max 0.53
_exptl_crystal_size_mid 0.21
_exptl_crystal_size_min 0.18
_refine_diff_density_max 0.587
_refine_diff_density_min -0.474
_refine_diff_density_rms 0.094
_refine_ls_extinction_method none
_refine_ls_goodness_of_fit_all 1.110
_refine_ls_goodness_of_fit_obs 1.260
_refine_ls_matrix_type full
_refine_ls_number_parameters 179
_refine_ls_number_reflns 2518
_refine_ls_number_restraints 1
_refine_ls_restrained_S_all 1.110
_refine_ls_restrained_S_obs 1.260
_refine_ls_R_factor_all 0.0906
_refine_ls_R_factor_obs 0.0640
_refine_ls_shift/esd_max 0.884
_refine_ls_shift/esd_mean 0.063
_refine_ls_structure_factor_coef Fsqd
_refine_ls_weighting_details 'w=1/[\s^2^(Fo^2^)+(0.0646P)^2^+34.5558P] where P=(Fo^2^+2Fc^2^)/3'
_refine_ls_weighting_scheme calc
_refine_ls_wR_factor_all 0.1768
_refine_ls_wR_factor_obs 0.1708
_reflns_number_observed 1867
_reflns_number_total 2518
_reflns_observed_criterion >2sigma(I)
_cod_data_source_file ic991284v_4.cif
_cod_data_source_block 2152
_cod_depositor_comments
;
The following automatic conversions were performed:

'_refine_ls_weighting_scheme' value 'calc
w=1/[\s^2^(Fo^2^)+(0.0646P)^2^+34.5558P] where P=(Fo^2^+2Fc^2^)/3'
was changed to 'calc'. New tag '_refine_ls_weighting_details' was
created. The value of the new tag was set to
'w=1/[\s^2^(Fo^2^)+(0.0646P)^2^+34.5558P] where P=(Fo^2^+2Fc^2^)/3'.

Automatic conversion script
Id: cif_fix_values 3143 2015-03-26 13:38:13Z robertas 

The following automatic conversions were performed:
data name '_symmetry_name_int_tables_number' replaced with
'_symmetry_Int_Tables_number' as specified in the replacement file
'/home/antanas/src/cod-tools/trunk/data/replacement-values/replacement_tags.lst'.

Automatic conversion script
Id: cif_correct_tags 4998 2017-03-02 13:24:31Z antanas 
;
_cod_original_sg_symbol_H-M 'I 41/a'
_cod_database_code 4320222

loop_
_symmetry_equiv_pos_as_xyz
'x, y, z'
'-x+1/2, -y, z+1/2'
'-y+3/4, x+1/4, z+1/4'
'y+3/4, -x+3/4, z+3/4'
'x+1/2, y+1/2, z+1/2'
'-x+1, -y+1/2, z+1'
'-y+5/4, x+3/4, z+3/4'
'y+5/4, -x+5/4, z+5/4'
'-x, -y, -z'
'x-1/2, y, -z-1/2'
'y-3/4, -x-1/4, -z-1/4'
'-y-3/4, x-3/4, -z-3/4'
'-x+1/2, -y+1/2, -z+1/2'
'x, y+1/2, -z'
'y-1/4, -x+1/4, -z+1/4'
'-y-1/4, x-1/4, -z-1/4'

loop_
_atom_site_aniso_label
_atom_site_aniso_U_11
_atom_site_aniso_U_22
_atom_site_aniso_U_33
_atom_site_aniso_U_23
_atom_site_aniso_U_13
_atom_site_aniso_U_12
Ni1 0.0324(4) 0.0372(4) 0.0369(4) 0.0001(3) -0.0030(3) -0.0006(3)
Cl1 0.084(2) 0.100(2) 0.132(2) -0.032(2) -0.046(2) -0.0063(14)
O1 0.049(3) 0.069(3) 0.043(2) 0.000(2) -0.008(2) -0.001(2)
O2 0.046(2) 0.060(3) 0.055(3) 0.008(2) -0.009(2) -0.017(2)
O3 0.046(3) 0.066(3) 0.069(3) -0.007(3) -0.014(2) 0.014(2)
O4 0.033(2) 0.038(2) 0.038(2) 0.000(2) 0.005(2) 0.004(2)
C1 0.105(9) 0.118(10) 0.052(5) -0.014(6) -0.010(6) 0.000(9)
C2 0.065(5) 0.054(4) 0.055(4) -0.007(3) -0.005(4) 0.008(3)
C3 0.062(5) 0.057(4) 0.076(6) -0.015(4) -0.025(4) 0.002(3)
C4 0.042(3) 0.045(4) 0.078(5) -0.003(3) -0.014(3) 0.001(3)
C5 0.048(5) 0.084(7) 0.127(10) 0.021(6) -0.018(6) -0.018(4)
C6 0.072(7) 0.100(9) 0.268(20) -0.040(10) -0.081(10) 0.040(6)
C7 0.069(7) 0.116(11) 0.151(15) -0.014(12) 0.002(8) 0.032(7)
C8 0.045(4) 0.070(5) 0.049(4) 0.002(4) 0.014(3) 0.003(3)
C9 0.066(5) 0.087(6) 0.055(5) 0.000(4) 0.021(4) 0.000(4)

loop_
_atom_site_label
_atom_site_type_symbol
_atom_site_fract_x
_atom_site_fract_y
_atom_site_fract_z
_atom_site_U_iso_or_equiv
_atom_site_thermal_displace_type
_atom_site_occupancy
_atom_site_calc_flag
_atom_site_refinement_flags
_atom_site_disorder_group
Ni1 Ni 0.42226(3) 0.75065(4) 0.03730(6) 0.0355(3) Uani 1 d . .
Cl1 Cl 0.25072(13) 0.63991(14) -0.2152(3) 0.1051(10) Uani 1 d . .
O1 O 0.4052(2) 0.7435(2) -0.1272(4) 0.0535(12) Uani 1 d . .
O2 O 0.3484(2) 0.6827(2) 0.0548(4) 0.0539(12) Uani 1 d . .
O3 O 0.3585(2) 0.8326(3) 0.0457(4) 0.0603(13) Uani 1 d . .
O4 O 0.4337(2) 0.7509(2) 0.2089(3) 0.0364(8) Uani 1 d . .
C1 C 0.3660(7) 0.7168(7) -0.3033(7) 0.092(4) Uani 1 d . .
H1 H 0.3991(32) 0.7397(35) -0.3208(14) 0.099(63) Uiso 1 calc R .
H1' H 0.3315(30) 0.7348(36) -0.3277(19) 0.103(47) Uiso 1 calc R .
H1" H 0.3698(38) 0.6787(27) -0.3306(20) 0.085(44) Uiso 1 calc R .
C2 C 0.3620(4) 0.7117(4) -0.1807(6) 0.058(2) Uani 1 d . .
C3 C 0.3105(4) 0.6759(4) -0.1269(7) 0.065(2) Uani 1 d . .
C4 C 0.3058(3) 0.6623(3) -0.0147(7) 0.055(2) Uani 1 d . .
C5 C 0.2505(5) 0.6206(5) 0.0296(11) 0.087(3) Uani 1 d . .
H5 H 0.2550(45) 0.5987(48) 0.1103(86) 0.090(31) Uiso 1 d . .
H5' H 0.2814(47) 0.5656(47) 0.0246(82) 0.099(30) Uiso 1 d . .
H5" H 0.2093(56) 0.6347(54) 0.0212(92) 0.121(39) Uiso 1 d . .
C6 C 0.2931(6) 0.8378(6) 0.0272(16) 0.146(7) Uani 1 d D .
H6 H 0.2733(65) 0.7937(58) -0.0339(101) 0.176 Uiso 1 d D .
H6' H 0.2770(70) 0.8119(69) 0.1150(93) 0.176 Uiso 1 d D .
C7 C 0.2583(6) 0.8937(7) 0.0299(17) 0.112(5) Uani 1 d . .
H7 H 0.2569(31) 0.9063(22) 0.0879(42) 0.165(89) Uiso 1 calc R .
H7' H 0.2241(27) 0.8872(11) 0.0096(64) 0.147(62) Uiso 1 calc R .
H7" H 0.2745(23) 0.9189(22) -0.0061(54) 0.052(31) Uiso 1 calc R .
C8 C 0.3750(4) 0.7576(4) 0.2745(6) 0.055(2) Uani 1 d . .
H8 H 0.3310(53) 0.7220(52) 0.2754(91) 0.121(37) Uiso 1 d . .
H8' H 0.3797(56) 0.8034(56) 0.2841(94) 0.136(42) Uiso 1 d . .
C9 C 0.3793(4) 0.7327(4) 0.3902(7) 0.069(2) Uani 1 d . .
H9 H 0.3906(25) 0.6873(21) 0.3895(7) 0.081(15) Uiso 1 calc R .
H9' H 0.3379(19) 0.7382(24) 0.4255(22) 0.081(15) Uiso 1 calc R .
H9" H 0.4119(23) 0.7567(20) 0.4292(22) 0.081(15) Uiso 1 calc R .
H3O H 0.3895(32) 0.8635(32) 0.0893(56) 0.047(18) Uiso 1 d . .

loop_
_atom_type_symbol
_atom_type_description
_atom_type_scat_dispersion_real
_atom_type_scat_dispersion_imag
_atom_type_scat_source
C C 0.0033 0.0016 'International Tables Vol C Tables 4.2.6.8 and 6.1.1.4'
H H 0.0000 0.0000 'International Tables Vol C Tables 4.2.6.8 and 6.1.1.4'
O O 0.0106 0.0060 'International Tables Vol C Tables 4.2.6.8 and 6.1.1.4'
Cl Cl 0.1484 0.1585 'International Tables Vol C Tables 4.2.6.8 and 6.1.1.4'
Ni Ni 0.3393 1.1124 'International Tables Vol C Tables 4.2.6.8 and 6.1.1.4'

loop_
_geom_angle_atom_site_label_1
_geom_angle_atom_site_label_2
_geom_angle_atom_site_label_3
_geom_angle
_geom_angle_site_symmetry_1
_geom_angle_site_symmetry_3
_geom_angle_publ_flag
O1 Ni1 O2 85.9(2) . . ?
O1 Ni1 O4 95.9(2) . 12_766 ?
O2 Ni1 O4 96.1(2) . 12_766 ?
O1 Ni1 O4 101.5(2) . 15_565 ?
O2 Ni1 O4 172.2(2) . 15_565 ?
O4 Ni1 O4 80.9(2) 12_766 15_565 ?
O1 Ni1 O4 174.7(2) . . ?
O2 Ni1 O4 88.8(2) . . ?
O4 Ni1 O4 84.0(2) 12_766 . ?
O4 Ni1 O4 83.7(2) 15_565 . ?
O1 Ni1 O3 89.9(2) . . ?
O2 Ni1 O3 94.4(2) . . ?
O4 Ni1 O3 168.2(2) 12_766 . ?
O4 Ni1 O3 88.0(2) 15_565 . ?
O4 Ni1 O3 91.0(2) . . ?
C2 O1 Ni1 131.1(5) . . ?
C4 O2 H3O 128.8(21) . 12_766 ?
C4 O2 Ni1 130.2(5) . . ?
H3O O2 Ni1 95.2(21) 12_766 . ?
C4 O2 O3 127.2(4) . 12_766 ?
H3O O2 O3 6.4(21) 12_766 12_766 ?
Ni1 O2 O3 93.7(2) . 12_766 ?
C6 O3 Ni1 131.0(6) . . ?
C6 O3 H3O 129.5(36) . . ?
Ni1 O3 H3O 97.5(35) . . ?
C8 O4 Ni1 117.4(4) . 15_565 ?
C8 O4 Ni1 126.2(4) . 12_766 ?
Ni1 O4 Ni1 99.0(2) 15_565 12_766 ?
C8 O4 Ni1 117.3(4) . . ?
Ni1 O4 Ni1 95.6(2) 15_565 . ?
Ni1 O4 Ni1 95.2(2) 12_766 . ?
C2 C1 H1 109.4(7) . . ?
C2 C1 H1' 109.6(6) . . ?
H1 C1 H1' 109.4 . . ?
C2 C1 H1" 109.6(6) . . ?
H1 C1 H1" 109.4 . . ?
H1' C1 H1" 109.4 . . ?
O1 C2 C3 122.1(7) . . ?
O1 C2 C1 115.9(9) . . ?
C3 C2 C1 122.0(9) . . ?
C4 C3 C2 126.6(7) . . ?
C4 C3 Cl1 117.5(6) . . ?
C2 C3 Cl1 115.7(6) . . ?
O2 C4 C3 122.3(7) . . ?
O2 C4 C5 116.9(8) . . ?
C3 C4 C5 120.8(8) . . ?
C4 C5 H5 119.5(49) . . ?
C4 C5 H5' 96.2(43) . . ?
H5 C5 H5' 69.1(56) . . ?
C4 C5 H5" 118.5(73) . . ?
H5 C5 H5" 108.5(89) . . ?
H5' C5 H5" 137.4(85) . . ?
C7 C6 O3 125.5(12) . . ?
C7 C6 H6 117.4(63) . . ?
O3 C6 H6 111.4(64) . . ?
C7 C6 H6' 101.6(74) . . ?
O3 C6 H6' 94.9(69) . . ?
H6 C6 H6' 97.1(92) . . ?
C6 C7 H7 109.4(12) . . ?
C6 C7 H7' 109.4(8) . . ?
H7 C7 H7' 109.5 . . ?
C6 C7 H7" 109.5(11) . . ?
H7 C7 H7" 109.5 . . ?
H7' C7 H7" 109.5 . . ?
O4 C8 C9 116.1(6) . . ?
O4 C8 H8 126.1(54) . . ?
C9 C8 H8 79.8(55) . . ?
O4 C8 H8' 94.6(70) . . ?
C9 C8 H8' 102.2(70) . . ?
H8 C8 H8' 134.3(88) . . ?
C8 C9 H9 109.5(5) . . ?
C8 C9 H9' 109.4(4) . . ?
H9 C9 H9' 109.5 . . ?
C8 C9 H9" 109.5(5) . . ?
H9 C9 H9" 109.5 . . ?
H9' C9 H9" 109.5 . . ?

loop_
_geom_bond_atom_site_label_1
_geom_bond_atom_site_label_2
_geom_bond_distance
_geom_bond_site_symmetry_2
_geom_bond_publ_flag
Ni1 O1 2.025(5) . ?
Ni1 O2 2.043(4) . ?
Ni1 O4 2.064(4) 12_766 ?
Ni1 O4 2.076(4) 15_565 ?
Ni1 O4 2.089(4) . ?
Ni1 O3 2.105(5) . ?
Cl1 C3 1.771(7) . ?
O1 C2 1.265(8) . ?
O2 C4 1.275(8) . ?
O2 H3O 1.73(7) 12_766 ?
O2 O3 2.735(7) 12_766 ?
O3 C6 1.347(11) . ?
O3 H3O 1.03(7) . ?
O4 C8 1.435(7) . ?
O4 Ni1 2.064(4) 15_565 ?
O4 Ni1 2.076(4) 12_766 ?
C1 C2 1.490(11) . ?
C1 H1 0.84(6) . ?
C1 H1' 0.84(6) . ?
C1 H1" 0.84(6) . ?
C2 C3 1.427(11) . ?
C3 C4 1.388(11) . ?
C4 C5 1.502(11) . ?
C5 H5 1.08(10) . ?
C5 H5' 1.28(10) . ?
C5 H5" 0.89(11) . ?
C6 C7 1.334(14) . ?
C6 H6 1.23(9) . ?
C6 H6' 1.23(9) . ?
C7 H7 0.75(5) . ?
C7 H7' 0.75(5) . ?
C7 H7" 0.75(5) . ?
C8 C9 1.491(11) . ?
C8 H8 1.15(11) . ?
C8 H8' 0.94(11) . ?
C9 H9 0.95(4) . ?
C9 H9' 0.95(4) . ?
C9 H9" 0.95(4) . ?

loop_
_geom_torsion_atom_site_label_1
_geom_torsion_atom_site_label_2
_geom_torsion_atom_site_label_3
_geom_torsion_atom_site_label_4
_geom_torsion
_geom_torsion_site_symmetry_1
_geom_torsion_site_symmetry_2
_geom_torsion_site_symmetry_3
_geom_torsion_site_symmetry_4
_geom_torsion_publ_flag
Ni1 O3 C6 C7 -176.5(15) . . . . ?
Ni1 O4 C8 C9 157.4(6) . . . . ?
